data_7218383
loop_
_publ_author_name
'Hazra, Susanta'
'Mukherjee, Sanghamitra'
'Guedes da Silva, M. F\'atima C.'
'Pombeiro, Armando J. L.'

_publ_section_title
;
 A cyclic tetranuclear cuboid type copper(ii) complex doubly supported by
 cyclohexane-1,4-dicarboxylate: molecular and supramolecular structure and
 cyclohexane oxidation activity
;
_journal_issue 89
_journal_name_full 'RSC Adv.'
_journal_page_first 48449
_journal_paper_doi 10.1039/C4RA06986B
_journal_volume 4
_journal_year 2014
_chemical_formula_moiety 'C64 H56 Cu4 N8 O20 S4, 2(H2 O)'
_chemical_formula_sum 'C64 H60 Cu4 N8 O22 S4'
_chemical_formula_weight 1675.60
_chemical_name_systematic
; 
 ? 
;
_space_group_IT_number 2
_symmetry_cell_setting triclinic
_symmetry_Int_Tables_number 2
_symmetry_space_group_name_Hall '-P 1'
_symmetry_space_group_name_H-M 'P -1'
_atom_sites_solution_hydrogens geom
_atom_sites_solution_primary direct
_atom_sites_solution_secondary difmap
_audit_creation_method SHELXL-97
_cell_angle_alpha 113.704(3)
_cell_angle_beta 95.764(2)
_cell_angle_gamma 95.945(3)
_cell_formula_units_Z 1
_cell_length_a 8.6702(6)
_cell_length_b 14.5121(10)
_cell_length_c 15.1558(11)
_cell_measurement_reflns_used 3031
_cell_measurement_temperature 299(2)
_cell_measurement_theta_max 25.22
_cell_measurement_theta_min 2.39
_cell_volume 1715.4(2)
_computing_molecular_graphics 'Ortep-3 for Windows (Farrugia, 1997)'
_computing_publication_material 'WinGX publication routines (Farrugia, 1999)'
_computing_structure_refinement 'SHELXL-97 (Sheldrick, 2008)'
_computing_structure_solution 'SIR97 (Giacovazzo et al, 1997)'
_diffrn_ambient_temperature 299(2)
_diffrn_measured_fraction_theta_full 0.998
_diffrn_measured_fraction_theta_max 0.998
_diffrn_measurement_device_type 'Bruker APEX-II PHOTON 100 detector'
_diffrn_measurement_method '\f and \w scans'
_diffrn_radiation_monochromator graphite
_diffrn_radiation_source 'fine-focus sealed tube'
_diffrn_radiation_type MoK\a
_diffrn_radiation_wavelength 0.71069
_diffrn_reflns_av_R_equivalents 0.0865
_diffrn_reflns_av_sigmaI/netI 0.0870
_diffrn_reflns_limit_h_max 10
_diffrn_reflns_limit_h_min -10
_diffrn_reflns_limit_k_max 18
_diffrn_reflns_limit_k_min -18
_diffrn_reflns_limit_l_max 18
_diffrn_reflns_limit_l_min -18
_diffrn_reflns_number 22514
_diffrn_reflns_theta_full 26.38
_diffrn_reflns_theta_max 26.38
_diffrn_reflns_theta_min 2.56
_exptl_absorpt_coefficient_mu 1.428
_exptl_absorpt_correction_T_max 0.895
_exptl_absorpt_correction_T_min 0.702
_exptl_absorpt_correction_type multi-scan
_exptl_absorpt_process_details sadabs
_exptl_crystal_colour green
_exptl_crystal_density_diffrn 1.622
_exptl_crystal_density_method 'not measured'
_exptl_crystal_description prism
_exptl_crystal_F_000 856
_exptl_crystal_size_max 0.374
_exptl_crystal_size_mid 0.217
_exptl_crystal_size_min 0.092
_refine_diff_density_max 0.473
_refine_diff_density_min -0.323
_refine_diff_density_rms 0.085
_refine_ls_extinction_method none
_refine_ls_goodness_of_fit_ref 0.860
_refine_ls_hydrogen_treatment mixed
_refine_ls_matrix_type full
_refine_ls_number_parameters 463
_refine_ls_number_reflns 6991
_refine_ls_number_restraints 1
_refine_ls_restrained_S_all 0.859
_refine_ls_R_factor_all 0.1102
_refine_ls_R_factor_gt 0.0476
_refine_ls_shift/su_max 0.000
_refine_ls_shift/su_mean 0.000
_refine_ls_structure_factor_coef Fsqd
_refine_ls_weighting_details 'calc w=1/[\s^2^(Fo^2^)+(0.0620P)^2^+0.0000P] where P=(Fo^2^+2Fc^2^)/3'
_refine_ls_weighting_scheme calc
_refine_ls_wR_factor_gt 0.0968
_refine_ls_wR_factor_ref 0.1133
_reflns_number_gt 4152
_reflns_number_total 6991
_reflns_threshold_expression >2sigma(I)
_cod_data_source_file c4ra06986b2.cif
_cod_data_source_block 1
_cod_database_code 7218383

loop_
_symmetry_equiv_pos_as_xyz
'x, y, z'
'-x, -y, -z'

loop_
_atom_site_label
_atom_site_type_symbol
_atom_site_fract_x
_atom_site_fract_y
_atom_site_fract_z
_atom_site_U_iso_or_equiv
_atom_site_adp_type
_atom_site_occupancy
_atom_site_symmetry_multiplicity
_atom_site_calc_flag
_atom_site_refinement_flags
Cu1 Cu 0.37301(6) 0.22130(3) 0.74763(3) 0.03560(14) Uani 1 1 d .
Cu2 Cu 0.23567(6) 0.20540(3) 0.94512(3) 0.03512(14) Uani 1 1 d .
S2 S -0.00811(13) 0.05734(8) 0.77600(8) 0.0412(3) Uani 1 1 d .
S1 S 0.37243(15) 0.34235(9) 0.58608(10) 0.0562(3) Uani 1 1 d .
O21 O 0.1117(3) 0.15031(19) 0.81287(19) 0.0418(7) Uani 1 1 d .
O22 O -0.1187(3) 0.0649(2) 0.8419(2) 0.0554(8) Uani 1 1 d .
O23 O -0.0747(4) 0.0300(2) 0.6764(2) 0.0584(9) Uani 1 1 d .
O43 O 0.3175(3) 0.34908(19) 0.83017(19) 0.0427(7) Uani 1 1 d .
O44 O 0.2406(3) 0.34507(19) 0.96462(19) 0.0376(6) Uani 1 1 d .
C42 C 0.7386(4) 0.2809(3) 0.9744(3) 0.0352(9) Uani 1 1 d .
H42 H 0.7921 0.2240 0.9724 0.042 Uiso 1 1 calc R
N1 N 0.1933(4) 0.1966(2) 0.6444(2) 0.0343(7) Uani 1 1 d .
C47 C 0.7884(4) 0.4477(3) 0.9579(3) 0.0335(9) Uani 1 1 d .
H47A H 0.6872 0.4349 0.9179 0.040 Uiso 1 1 calc R
H47B H 0.8624 0.4880 0.9384 0.040 Uiso 1 1 calc R
C45 C 0.7746(4) 0.5065(3) 1.0651(3) 0.0289(8) Uani 1 1 d .
H45 H 0.8783 0.5151 1.1023 0.035 Uiso 1 1 calc R
O42 O 0.4755(3) 0.1922(2) 0.9335(2) 0.0520(8) Uani 1 1 d .
O11 O 0.4669(3) 0.3156(2) 0.6534(2) 0.0578(8) Uani 1 1 d .
N4 N 0.2578(4) 0.2466(3) 1.0896(3) 0.0445(9) Uani 1 1 d .
C44 C 0.6619(5) 0.4412(3) 1.0965(3) 0.0360(9) Uani 1 1 d .
H44A H 0.6555 0.4780 1.1651 0.043 Uiso 1 1 calc R
H44B H 0.5578 0.4289 1.0598 0.043 Uiso 1 1 calc R
O41 O 0.5684(3) 0.2446(2) 0.8281(2) 0.0457(7) Uani 1 1 d .
C11 C 0.1787(5) 0.1108(3) 0.5712(3) 0.0387(10) Uani 1 1 d .
H11 H 0.1048 0.0939 0.5160 0.046 Uiso 1 1 calc R
C41 C 0.5820(5) 0.2362(3) 0.9080(3) 0.0349(9) Uani 1 1 d .
C2 C 0.1819(5) 0.3511(3) 0.6211(3) 0.0443(10) Uani 1 1 d .
C12 C 0.2832(5) 0.0402(3) 0.5779(3) 0.0350(9) Uani 1 1 d .
C22 C 0.0981(5) -0.0397(3) 0.7759(3) 0.0425(10) Uani 1 1 d .
C1 C 0.1075(5) 0.2755(3) 0.6429(3) 0.0371(9) Uani 1 1 d .
N3 N 0.3884(4) 0.0787(2) 0.6601(2) 0.0354(8) Uani 1 1 d .
C46 C 0.2658(4) 0.3881(3) 0.9082(3) 0.0291(8) Uani 1 1 d .
N2 N 0.2095(4) 0.0647(2) 0.9452(3) 0.0395(8) Uani 1 1 d .
O12 O 0.3413(5) 0.2610(3) 0.4885(3) 0.0857(12) Uani 1 1 d .
C48 C 0.8440(4) 0.3469(3) 0.9422(3) 0.0419(10) Uani 1 1 d .
H48A H 0.8493 0.3098 0.8734 0.050 Uiso 1 1 calc R
H48B H 0.9491 0.3607 0.9779 0.050 Uiso 1 1 calc R
C31 C 0.2226(5) 0.0681(3) 1.0312(3) 0.0509(12) Uani 1 1 d .
H31 H 0.2136 0.0083 1.0405 0.061 Uiso 1 1 calc R
O13 O 0.4301(5) 0.4393(3) 0.5886(4) 0.1102(17) Uani 1 1 d .
C21 C 0.1940(5) -0.0284(3) 0.8599(3) 0.0435(10) Uani 1 1 d .
C32 C 0.2515(5) 0.1659(4) 1.1138(3) 0.0495(11) Uani 1 1 d .
C43 C 0.7151(5) 0.3405(3) 1.0799(3) 0.0453(10) Uani 1 1 d .
H43A H 0.8131 0.3528 1.1228 0.054 Uiso 1 1 calc R
H43B H 0.6376 0.2997 1.0967 0.054 Uiso 1 1 calc R
C6 C -0.0383(5) 0.2812(3) 0.6727(3) 0.0507(11) Uani 1 1 d .
H6 H -0.0846 0.2319 0.6905 0.061 Uiso 1 1 calc R
C23 C 0.0849(6) -0.1287(3) 0.6920(4) 0.0603(13) Uani 1 1 d .
H23 H 0.0191 -0.1371 0.6360 0.072 Uiso 1 1 calc R
C14 C 0.3864(6) -0.1144(3) 0.5209(3) 0.0561(13) Uani 1 1 d .
H14 H 0.3859 -0.1799 0.4739 0.067 Uiso 1 1 calc R
C3 C 0.1042(6) 0.4305(4) 0.6249(4) 0.0678(15) Uani 1 1 d .
H3 H 0.1512 0.4813 0.6092 0.081 Uiso 1 1 calc R
C15 C 0.4923(6) -0.0752(3) 0.6048(3) 0.0571(13) Uani 1 1 d .
H15 H 0.5653 -0.1137 0.6155 0.069 Uiso 1 1 calc R
C13 C 0.2797(5) -0.0553(3) 0.5066(3) 0.0507(11) Uani 1 1 d .
H13 H 0.2070 -0.0800 0.4497 0.061 Uiso 1 1 calc R
C35 C 0.3148(6) 0.3564(4) 1.2569(4) 0.0679(14) Uani 1 1 d .
H35 H 0.3385 0.4225 1.3055 0.081 Uiso 1 1 calc R
C36 C 0.2900(5) 0.3396(4) 1.1603(3) 0.0542(12) Uani 1 1 d .
H36 H 0.2961 0.3952 1.1443 0.065 Uiso 1 1 calc R
C16 C 0.4903(5) 0.0216(3) 0.6733(3) 0.0494(11) Uani 1 1 d .
H16 H 0.5624 0.0478 0.7306 0.059 Uiso 1 1 calc R
C26 C 0.2800(6) -0.1060(4) 0.8581(4) 0.0646(14) Uani 1 1 d .
H26 H 0.3455 -0.0990 0.9136 0.078 Uiso 1 1 calc R
C4 C -0.0419(6) 0.4347(4) 0.6515(4) 0.0778(17) Uani 1 1 d .
H4 H -0.0933 0.4884 0.6535 0.093 Uiso 1 1 calc R
C5 C -0.1140(6) 0.3611(4) 0.6755(4) 0.0697(15) Uani 1 1 d .
H5 H -0.2133 0.3651 0.6935 0.084 Uiso 1 1 calc R
C25 C 0.2657(7) -0.1926(4) 0.7727(5) 0.0743(16) Uani 1 1 d .
H25 H 0.3234 -0.2438 0.7707 0.089 Uiso 1 1 calc R
C34 C 0.3042(7) 0.2749(5) 1.2807(4) 0.0748(16) Uani 1 1 d .
H34 H 0.3179 0.2852 1.3458 0.090 Uiso 1 1 calc R
C24 C 0.1680(8) -0.2045(4) 0.6907(5) 0.0804(18) Uani 1 1 d .
H24 H 0.1580 -0.2642 0.6341 0.096 Uiso 1 1 calc R
C33 C 0.2734(6) 0.1787(4) 1.2090(4) 0.0674(15) Uani 1 1 d .
H33 H 0.2674 0.1226 1.2243 0.081 Uiso 1 1 calc R
O10 O 0.3381(7) 0.6028(5) 0.5556(6) 0.155(2) Uani 1 1 d D
H10A H 0.402(10) 0.640(7) 0.533(8) 0.233 Uiso 1 1 d D
H10B H 0.3638 0.5647 0.5835 0.233 Uiso 1 1 d .

loop_
_atom_site_aniso_label
_atom_site_aniso_U_11
_atom_site_aniso_U_22
_atom_site_aniso_U_33
_atom_site_aniso_U_23
_atom_site_aniso_U_13
_atom_site_aniso_U_12
Cu1 0.0435(3) 0.0284(3) 0.0267(3) 0.0038(2) 0.0010(2) 0.0073(2)
Cu2 0.0418(3) 0.0315(3) 0.0350(3) 0.0175(2) 0.0071(2) 0.0022(2)
S2 0.0458(6) 0.0306(5) 0.0437(6) 0.0142(5) 0.0027(5) 0.0009(5)
S1 0.0681(8) 0.0557(8) 0.0680(9) 0.0388(7) 0.0362(7) 0.0292(6)
O21 0.0511(17) 0.0345(15) 0.0388(16) 0.0200(13) -0.0034(13) -0.0070(13)
O22 0.0522(19) 0.0456(18) 0.074(2) 0.0269(17) 0.0226(17) 0.0114(14)
O23 0.073(2) 0.0422(18) 0.0444(19) 0.0109(15) -0.0171(16) -0.0015(15)
O43 0.0642(19) 0.0286(15) 0.0322(16) 0.0060(12) 0.0195(15) 0.0105(13)
O44 0.0498(17) 0.0306(14) 0.0358(16) 0.0148(13) 0.0130(13) 0.0104(12)
C42 0.034(2) 0.026(2) 0.043(2) 0.0117(18) 0.0006(18) 0.0072(16)
N1 0.0408(19) 0.0302(18) 0.0309(18) 0.0105(15) 0.0083(15) 0.0084(14)
C47 0.033(2) 0.028(2) 0.034(2) 0.0065(17) 0.0109(17) 0.0020(16)
C45 0.0252(19) 0.027(2) 0.029(2) 0.0078(17) 0.0011(16) 0.0036(15)
O42 0.0390(17) 0.0457(18) 0.076(2) 0.0307(17) 0.0115(16) 0.0026(14)
O11 0.0501(19) 0.076(2) 0.062(2) 0.0373(19) 0.0207(16) 0.0221(17)
N4 0.050(2) 0.052(2) 0.035(2) 0.0223(19) 0.0100(17) 0.0046(17)
C44 0.050(2) 0.033(2) 0.028(2) 0.0129(18) 0.0136(19) 0.0063(18)
O41 0.0453(17) 0.0456(18) 0.0323(17) 0.0066(14) -0.0048(13) -0.0008(13)
C11 0.040(2) 0.039(2) 0.031(2) 0.009(2) -0.0014(18) 0.0101(19)
C41 0.039(2) 0.022(2) 0.038(2) 0.0056(18) 0.0069(19) 0.0080(17)
C2 0.050(3) 0.041(2) 0.045(3) 0.017(2) 0.015(2) 0.016(2)
C12 0.043(2) 0.030(2) 0.025(2) 0.0038(17) 0.0040(18) 0.0052(18)
C22 0.051(3) 0.034(2) 0.045(3) 0.018(2) 0.015(2) 0.0050(19)
C1 0.040(2) 0.033(2) 0.030(2) 0.0056(18) -0.0013(18) 0.0115(18)
N3 0.045(2) 0.0299(18) 0.0281(18) 0.0077(15) 0.0059(15) 0.0109(15)
C46 0.0249(19) 0.0256(19) 0.028(2) 0.0052(17) -0.0021(16) -0.0019(15)
N2 0.0382(19) 0.040(2) 0.044(2) 0.0240(18) 0.0031(16) -0.0014(15)
O12 0.123(3) 0.109(3) 0.051(2) 0.043(2) 0.040(2) 0.065(3)
C48 0.030(2) 0.033(2) 0.051(3) 0.004(2) 0.0107(19) 0.0057(17)
C31 0.058(3) 0.047(3) 0.055(3) 0.033(3) 0.003(2) -0.006(2)
O13 0.105(3) 0.084(3) 0.197(5) 0.096(3) 0.079(3) 0.040(2)
C21 0.049(3) 0.034(2) 0.054(3) 0.024(2) 0.014(2) 0.0030(19)
C32 0.048(3) 0.060(3) 0.048(3) 0.033(3) 0.003(2) -0.004(2)
C43 0.060(3) 0.036(2) 0.039(3) 0.017(2) 0.000(2) 0.004(2)
C6 0.041(3) 0.049(3) 0.055(3) 0.013(2) 0.011(2) 0.011(2)
C23 0.093(4) 0.041(3) 0.048(3) 0.017(2) 0.018(3) 0.017(3)
C14 0.074(3) 0.034(3) 0.046(3) -0.001(2) 0.008(3) 0.020(2)
C3 0.078(4) 0.056(3) 0.093(4) 0.045(3) 0.029(3) 0.037(3)
C15 0.072(3) 0.044(3) 0.054(3) 0.015(2) 0.006(3) 0.030(2)
C13 0.061(3) 0.042(3) 0.035(3) 0.002(2) 0.000(2) 0.012(2)
C35 0.082(4) 0.070(4) 0.041(3) 0.013(3) 0.010(3) 0.007(3)
C36 0.064(3) 0.061(3) 0.040(3) 0.022(3) 0.014(2) 0.012(2)
C16 0.063(3) 0.041(3) 0.038(3) 0.011(2) -0.001(2) 0.019(2)
C26 0.077(4) 0.058(3) 0.076(4) 0.043(3) 0.014(3) 0.022(3)
C4 0.065(4) 0.067(4) 0.110(5) 0.037(4) 0.017(3) 0.046(3)
C5 0.046(3) 0.069(4) 0.080(4) 0.014(3) 0.010(3) 0.020(3)
C25 0.105(5) 0.051(3) 0.085(4) 0.035(3) 0.034(4) 0.038(3)
C34 0.091(4) 0.096(5) 0.036(3) 0.034(3) -0.004(3) -0.006(3)
C24 0.128(5) 0.049(3) 0.071(4) 0.024(3) 0.033(4) 0.032(3)
C33 0.077(4) 0.083(4) 0.048(3) 0.039(3) 0.003(3) -0.004(3)
O10 0.148(5) 0.166(5) 0.244(7) 0.151(5) 0.103(5) 0.076(4)

loop_
_atom_type_symbol
_atom_type_description
_atom_type_scat_dispersion_real
_atom_type_scat_dispersion_imag
_atom_type_scat_source
C C 0.0033 0.0016 'International Tables Vol C Tables 4.2.6.8 and 6.1.1.4'
H H 0.0000 0.0000 'International Tables Vol C Tables 4.2.6.8 and 6.1.1.4'
N N 0.0061 0.0033 'International Tables Vol C Tables 4.2.6.8 and 6.1.1.4'
O O 0.0106 0.0060 'International Tables Vol C Tables 4.2.6.8 and 6.1.1.4'
S S 0.1246 0.1234 'International Tables Vol C Tables 4.2.6.8 and 6.1.1.4'
Cu Cu 0.3201 1.2651 'International Tables Vol C Tables 4.2.6.8 and 6.1.1.4'

loop_
_geom_angle_atom_site_label_1
_geom_angle_atom_site_label_2
_geom_angle_atom_site_label_3
_geom_angle
_geom_angle_site_symmetry_1
_geom_angle_site_symmetry_3
O41 Cu1 O43 93.21(12) . .
O41 Cu1 N3 95.01(13) . .
O43 Cu1 N3 169.20(13) . .
O41 Cu1 N1 169.17(13) . .
O43 Cu1 N1 91.85(12) . .
N3 Cu1 N1 81.25(13) . .
O44 Cu2 O21 93.93(11) . .
O44 Cu2 N4 90.67(13) . .
O21 Cu2 N4 152.79(13) . .
O44 Cu2 N2 169.76(12) . .
O21 Cu2 N2 90.90(12) . .
N4 Cu2 N2 80.98(14) . .
O44 Cu2 O42 99.61(11) . .
O21 Cu2 O42 109.28(12) . .
N4 Cu2 O42 96.32(13) . .
N2 Cu2 O42 87.26(12) . .
O22 S2 O23 115.7(2) . .
O22 S2 O21 111.66(18) . .
O23 S2 O21 110.84(17) . .
O22 S2 C22 106.50(18) . .
O23 S2 C22 106.8(2) . .
O21 S2 C22 104.52(18) . .
O13 S1 O11 113.6(3) . .
O13 S1 O12 113.4(3) . .
O11 S1 O12 111.9(2) . .
O13 S1 C2 106.3(2) . .
O11 S1 C2 107.63(19) . .
O12 S1 C2 103.2(2) . .
S2 O21 Cu2 121.74(15) . .
C46 O43 Cu1 139.4(3) . .
C46 O44 Cu2 130.8(2) . .
C41 C42 C48 112.8(3) . .
C41 C42 C43 110.8(3) . .
C48 C42 C43 110.4(3) . .
C41 C42 H42 107.5 . .
C48 C42 H42 107.5 . .
C43 C42 H42 107.5 . .
C11 N1 C1 122.1(3) . .
C11 N1 Cu1 114.1(3) . .
C1 N1 Cu1 122.7(2) . .
C48 C47 C45 110.1(3) . .
C48 C47 H47A 109.6 . .
C45 C47 H47A 109.6 . .
C48 C47 H47B 109.6 . .
C45 C47 H47B 109.6 . .
H47A C47 H47B 108.2 . .
C46 C45 C47 115.2(3) 2_667 .
C46 C45 C44 112.3(3) 2_667 .
C47 C45 C44 109.5(3) . .
C46 C45 H45 106.4 2_667 .
C47 C45 H45 106.4 . .
C44 C45 H45 106.4 . .
C41 O42 Cu2 134.4(3) . .
C36 N4 C32 118.6(4) . .
C36 N4 Cu2 128.1(3) . .
C32 N4 Cu2 113.0(3) . .
C43 C44 C45 111.5(3) . .
C43 C44 H44A 109.3 . .
C45 C44 H44A 109.3 . .
C43 C44 H44B 109.3 . .
C45 C44 H44B 109.3 . .
H44A C44 H44B 108.0 . .
C41 O41 Cu1 123.7(3) . .
N1 C11 C12 117.1(4) . .
N1 C11 H11 121.5 . .
C12 C11 H11 121.5 . .
O42 C41 O41 123.6(4) . .
O42 C41 C42 119.4(4) . .
O41 C41 C42 117.0(3) . .
C3 C2 C1 118.5(4) . .
C3 C2 S1 121.7(4) . .
C1 C2 S1 119.8(3) . .
N3 C12 C13 122.1(4) . .
N3 C12 C11 113.8(3) . .
C13 C12 C11 124.1(4) . .
C21 C22 C23 119.5(4) . .
C21 C22 S2 120.5(3) . .
C23 C22 S2 120.0(4) . .
C6 C1 C2 121.2(4) . .
C6 C1 N1 120.5(4) . .
C2 C1 N1 117.9(3) . .
C16 N3 C12 118.9(3) . .
C16 N3 Cu1 127.6(3) . .
C12 N3 Cu1 113.4(2) . .
O43 C46 O44 125.2(3) . .
O43 C46 C45 116.5(3) . 2_667
O44 C46 C45 118.3(3) . 2_667
C31 N2 C21 122.7(3) . .
C31 N2 Cu2 112.6(3) . .
C21 N2 Cu2 124.3(3) . .
C42 C48 C47 113.2(3) . .
C42 C48 H48A 108.9 . .
C47 C48 H48A 108.9 . .
C42 C48 H48B 108.9 . .
C47 C48 H48B 108.9 . .
H48A C48 H48B 107.8 . .
N2 C31 C32 119.1(4) . .
N2 C31 H31 120.4 . .
C32 C31 H31 120.4 . .
C22 C21 C26 119.7(4) . .
C22 C21 N2 118.9(4) . .
C26 C21 N2 121.2(4) . .
N4 C32 C33 121.7(5) . .
N4 C32 C31 114.2(4) . .
C33 C32 C31 124.1(4) . .
C42 C43 C44 112.6(3) . .
C42 C43 H43A 109.1 . .
C44 C43 H43A 109.1 . .
C42 C43 H43B 109.1 . .
C44 C43 H43B 109.1 . .
H43A C43 H43B 107.8 . .
C1 C6 C5 119.1(5) . .
C1 C6 H6 120.5 . .
C5 C6 H6 120.5 . .
C24 C23 C22 120.6(5) . .
C24 C23 H23 119.7 . .
C22 C23 H23 119.7 . .
C15 C14 C13 119.0(4) . .
C15 C14 H14 120.5 . .
C13 C14 H14 120.5 . .
C2 C3 C4 120.2(5) . .
C2 C3 H3 119.9 . .
C4 C3 H3 119.9 . .
C14 C15 C16 119.5(4) . .
C14 C15 H15 120.3 . .
C16 C15 H15 120.3 . .
C12 C13 C14 118.7(4) . .
C12 C13 H13 120.7 . .
C14 C13 H13 120.7 . .
C34 C35 C36 119.2(5) . .
C34 C35 H35 120.4 . .
C36 C35 H35 120.4 . .
N4 C36 C35 121.9(5) . .
N4 C36 H36 119.1 . .
C35 C36 H36 119.1 . .
N3 C16 C15 121.8(4) . .
N3 C16 H16 119.1 . .
C15 C16 H16 119.1 . .
C25 C26 C21 119.0(5) . .
C25 C26 H26 120.5 . .
C21 C26 H26 120.5 . .
C5 C4 C3 121.2(4) . .
C5 C4 H4 119.4 . .
C3 C4 H4 119.4 . .
C4 C5 C6 119.6(5) . .
C4 C5 H5 120.2 . .
C6 C5 H5 120.2 . .
C24 C25 C26 121.1(5) . .
C24 C25 H25 119.5 . .
C26 C25 H25 119.5 . .
C33 C34 C35 119.8(5) . .
C33 C34 H34 120.1 . .
C35 C34 H34 120.1 . .
C25 C24 C23 120.1(5) . .
C25 C24 H24 119.9 . .
C23 C24 H24 119.9 . .
C34 C33 C32 118.8(5) . .
C34 C33 H33 120.6 . .
C32 C33 H33 120.6 . .
H10A O10 H10B 128 . .

loop_
_geom_bond_atom_site_label_1
_geom_bond_atom_site_label_2
_geom_bond_distance
_geom_bond_site_symmetry_2
Cu1 O41 1.899(3) .
Cu1 O43 1.917(3) .
Cu1 N3 1.986(3) .
Cu1 N1 1.987(3) .
Cu2 O44 1.922(2) .
Cu2 O21 1.978(3) .
Cu2 N4 2.006(3) .
Cu2 N2 2.032(3) .
Cu2 O42 2.127(3) .
S2 O22 1.433(3) .
S2 O23 1.438(3) .
S2 O21 1.483(3) .
S2 C22 1.760(4) .
S1 O13 1.428(4) .
S1 O11 1.442(3) .
S1 O12 1.451(4) .
S1 C2 1.787(4) .
O43 C46 1.241(4) .
O44 C46 1.268(4) .
C42 C41 1.516(5) .
C42 C48 1.509(5) .
C42 C43 1.527(5) .
C42 H42 0.9800 .
N1 C11 1.275(5) .
N1 C1 1.434(5) .
C47 C48 1.522(5) .
C47 C45 1.526(5) .
C47 H47A 0.9700 .
C47 H47B 0.9700 .
C45 C46 1.507(5) 2_667
C45 C44 1.530(5) .
C45 H45 0.9800 .
O42 C41 1.248(5) .
N4 C36 1.321(6) .
N4 C32 1.359(5) .
C44 C43 1.511(5) .
C44 H44A 0.9700 .
C44 H44B 0.9700 .
O41 C41 1.260(5) .
C11 C12 1.462(5) .
C11 H11 0.9300 .
C2 C3 1.378(6) .
C2 C1 1.385(6) .
C12 N3 1.343(5) .
C12 C13 1.367(5) .
C22 C21 1.389(6) .
C22 C23 1.385(6) .
C1 C6 1.384(6) .
N3 C16 1.325(5) .
C46 C45 1.507(5) 2_667
N2 C31 1.277(5) .
N2 C21 1.427(5) .
C48 H48A 0.9700 .
C48 H48B 0.9700 .
C31 C32 1.442(6) .
C31 H31 0.9300 .
C21 C26 1.406(6) .
C32 C33 1.370(6) .
C43 H43A 0.9700 .
C43 H43B 0.9700 .
C6 C5 1.378(6) .
C6 H6 0.9300 .
C23 C24 1.371(7) .
C23 H23 0.9300 .
C14 C15 1.363(6) .
C14 C13 1.382(6) .
C14 H14 0.9300 .
C3 C4 1.367(7) .
C3 H3 0.9300 .
C15 C16 1.375(6) .
C15 H15 0.9300 .
C13 H13 0.9300 .
C35 C34 1.366(7) .
C35 C36 1.374(6) .
C35 H35 0.9300 .
C36 H36 0.9300 .
C16 H16 0.9300 .
C26 C25 1.377(7) .
C26 H26 0.9300 .
C4 C5 1.372(7) .
C4 H4 0.9300 .
C5 H5 0.9300 .
C25 C24 1.370(8) .
C25 H25 0.9300 .
C34 C33 1.358(7) .
C34 H34 0.9300 .
C24 H24 0.9300 .
C33 H33 0.9300 .
O10 H10A 0.92(2) .
O10 H10B 0.854 .

loop_
_geom_hbond_atom_site_label_D
_geom_hbond_atom_site_label_H
_geom_hbond_atom_site_label_A
_geom_hbond_distance_DH
_geom_hbond_distance_HA
_geom_hbond_distance_DA
_geom_hbond_angle_DHA
_geom_hbond_site_symmetry_A
O10 H10A O13 0.92(2) 2.45(9) 3.042(7) 122(8) 2_666
O10 H10B O13 0.854 1.992 2.789(6) 155.0 .
